data_4087441
loop_
_publ_author_name
'Li, Ying'
'Zhang, Yahui'
'Yang, Dawei'
'Li, Yang'
'Sun, Puhua'
'Wang, Baomin'
'Qu, Jingping'

_publ_section_title
;
 Synthesis and Reactivity of Thioether-Dithiolate-Bridged Multi-iron
 Complexes
;
_journal_issue 9
_journal_name_full Organometallics
_journal_page_first 1661
_journal_paper_doi 10.1021/acs.organomet.5b00118
_journal_volume 34
_journal_year 2015
_chemical_formula_sum 'C14 H23 Cl2 Fe2 S3'
_chemical_formula_weight 470.10
_space_group_IT_number 4
_space_group_name_Hall 'P 2yb'
_space_group_name_H-M_alt 'P 1 21 1'
_symmetry_cell_setting monoclinic
_symmetry_space_group_name_H-M 'P 1 21 1'
_atom_sites_solution_hydrogens geom
_atom_sites_solution_primary direct
_atom_sites_solution_secondary difmap
_audit_creation_method SHELXL-97
_cell_angle_alpha 90.00
_cell_angle_beta 100.779(4)
_cell_angle_gamma 90.00
_cell_formula_units_Z 4
_cell_length_a 8.7327(7)
_cell_length_b 14.0772(9)
_cell_length_c 15.9215(11)
_cell_measurement_temperature 298(2)
_cell_volume 1922.7(2)
_computing_cell_refinement 'Bruker SAINT'
_computing_data_collection 'Bruker APEX2'
_computing_data_reduction 'Bruker SAINT'
_computing_molecular_graphics 'Bruker SHELXTL'
_computing_publication_material 'Bruker SHELXTL'
_computing_structure_refinement 'SHELXL-97 (Sheldrick, 2008)'
_computing_structure_solution 'SHELXS-97 (Sheldrick, 2008)'
_diffrn_ambient_temperature 298(2)
_diffrn_measured_fraction_theta_full 0.998
_diffrn_measured_fraction_theta_max 0.998
_diffrn_measurement_device_type 'Bruker APEX-II CCD'
_diffrn_measurement_method '\f and \w scans'
_diffrn_radiation_monochromator graphite
_diffrn_radiation_source 'fine-focus sealed tube'
_diffrn_radiation_type MoK\a
_diffrn_radiation_wavelength 0.71073
_diffrn_reflns_av_R_equivalents 0.0381
_diffrn_reflns_av_sigmaI/netI 0.0640
_diffrn_reflns_limit_h_max 8
_diffrn_reflns_limit_h_min -10
_diffrn_reflns_limit_k_max 16
_diffrn_reflns_limit_k_min -14
_diffrn_reflns_limit_l_max 18
_diffrn_reflns_limit_l_min -15
_diffrn_reflns_number 10495
_diffrn_reflns_theta_full 25.00
_diffrn_reflns_theta_max 25.00
_diffrn_reflns_theta_min 2.60
_diffrn_standards_number 0
_exptl_absorpt_coefficient_mu 2.103
_exptl_absorpt_correction_T_max 0.7456
_exptl_absorpt_correction_T_min 0.5976
_exptl_absorpt_correction_type empirical
_exptl_absorpt_process_details SADABS
_exptl_crystal_colour black
_exptl_crystal_density_diffrn 1.624
_exptl_crystal_density_method 'not measured'
_exptl_crystal_description block
_exptl_crystal_F_000 964
_exptl_crystal_size_max 0.33
_exptl_crystal_size_mid 0.32
_exptl_crystal_size_min 0.18
_refine_diff_density_max 0.750
_refine_diff_density_min -0.707
_refine_diff_density_rms 0.084
_refine_ls_abs_structure_details 'Flack H D (1983), Acta Cryst. A39, 876-881'
_refine_ls_abs_structure_Flack 0.08(2)
_refine_ls_extinction_method none
_refine_ls_goodness_of_fit_ref 1.000
_refine_ls_hydrogen_treatment mixed
_refine_ls_matrix_type full
_refine_ls_number_parameters 379
_refine_ls_number_reflns 6298
_refine_ls_number_restraints 542
_refine_ls_restrained_S_all 1.011
_refine_ls_R_factor_all 0.0594
_refine_ls_R_factor_gt 0.0487
_refine_ls_shift/su_max 0.027
_refine_ls_shift/su_mean 0.001
_refine_ls_structure_factor_coef Fsqd
_refine_ls_weighting_details 'calc w=1/[\s^2^(Fo^2^)+(0.0792P)^2^+0.0000P] where P=(Fo^2^+2Fc^2^)/3'
_refine_ls_weighting_scheme calc
_refine_ls_wR_factor_gt 0.1242
_refine_ls_wR_factor_ref 0.1332
_reflns_number_gt 5349
_reflns_number_total 6298
_reflns_threshold_expression >2sigma(I)
_cod_data_source_file om5b00118_si_010.cif
_cod_data_source_block 1
_cod_depositor_comments
;
The following automatic conversions were performed:

data item '_symmetry_cell_setting' value 'Monoclinic' was changed to
'monoclinic' in accordance with the
/home/saulius/struct/COD-crude-data/automatic-downloads/DataCite-retrospective/ACS/depositions/lib/dictionaries/cif_core.dic
dictionary named 'cif_core.dic' version 2.4.2 last updated on
2011-04-26.

Automatic conversion script
Id: cif_fix_values 6909 2019-04-08 15:41:33Z antanas 
;
_cod_original_sg_symbol_H-M 'P2(1)   '
_cod_database_code 4087441

loop_
_symmetry_equiv_pos_as_xyz
'x, y, z'
'-x, y+1/2, -z'

loop_
_atom_site_label
_atom_site_type_symbol
_atom_site_fract_x
_atom_site_fract_y
_atom_site_fract_z
_atom_site_U_iso_or_equiv
_atom_site_adp_type
_atom_site_occupancy
_atom_site_symmetry_multiplicity
_atom_site_calc_flag
_atom_site_refinement_flags
Fe1 Fe 0.66857(10) 0.75980(6) 0.42124(5) 0.0330(2) Uani 1 1 d .
Fe2 Fe 0.59925(13) 0.63063(8) 0.28811(7) 0.0501(3) Uani 1 1 d .
Fe3 Fe 1.02520(11) 0.78529(7) 0.89436(6) 0.0392(3) Uani 1 1 d .
Fe4 Fe 0.88367(11) 0.63240(8) 0.80567(6) 0.0404(2) Uani 1 1 d .
S1 S 0.4422(2) 0.68157(15) 0.38332(12) 0.0479(5) Uani 1 1 d .
S2 S 0.7927(2) 0.74811(15) 0.31044(12) 0.0473(4) Uani 1 1 d .
S3 S 0.5493(2) 0.88934(14) 0.36087(12) 0.0473(5) Uani 1 1 d .
S4 S 0.9604(2) 0.77406(14) 0.75184(11) 0.0499(5) Uani 1 1 d .
S5 S 1.0124(2) 0.63793(16) 0.94641(11) 0.0511(5) Uani 1 1 d .
S6 S 1.2722(2) 0.75493(18) 0.88509(18) 0.0717(7) Uani 1 1 d .
Cl1 Cl 0.6871(4) 0.48359(17) 0.32506(18) 0.0822(8) Uani 1 1 d .
Cl2 Cl 0.4758(3) 0.6442(2) 0.15043(14) 0.0890(8) Uani 1 1 d .
Cl3 Cl 0.9711(2) 0.50944(16) 0.73510(15) 0.0616(5) Uani 1 1 d .
Cl4 Cl 0.6241(2) 0.61292(17) 0.79839(14) 0.0622(6) Uani 1 1 d .
C1 C 0.6516(9) 0.7617(6) 0.5534(4) 0.0485(14) Uani 1 1 d U
C2 C 0.7252(9) 0.6740(6) 0.5312(5) 0.0493(15) Uani 1 1 d U
C3 C 0.8611(9) 0.7018(6) 0.5039(5) 0.0505(16) Uani 1 1 d U
C4 C 0.8742(9) 0.8028(6) 0.5065(5) 0.0474(15) Uani 1 1 d U
C5 C 0.7448(9) 0.8380(6) 0.5387(5) 0.0492(15) Uani 1 1 d U
C6 C 0.5063(9) 0.7649(7) 0.5922(5) 0.0598(16) Uani 1 1 d U
H6A H 0.5351 0.7650 0.6534 0.090 Uiso 1 1 calc R
H6B H 0.4431 0.7101 0.5741 0.090 Uiso 1 1 calc R
H6C H 0.4484 0.8214 0.5736 0.090 Uiso 1 1 calc R
C7 C 0.6721(11) 0.5766(6) 0.5467(5) 0.0597(17) Uani 1 1 d U
H7A H 0.7180 0.5571 0.6036 0.090 Uiso 1 1 calc R
H7B H 0.7033 0.5337 0.5062 0.090 Uiso 1 1 calc R
H7C H 0.5606 0.5760 0.5403 0.090 Uiso 1 1 calc R
C8 C 0.9811(9) 0.6343(7) 0.4805(5) 0.0603(16) Uani 1 1 d U
H8A H 1.0568 0.6194 0.5307 0.090 Uiso 1 1 calc R
H8B H 1.0322 0.6636 0.4388 0.090 Uiso 1 1 calc R
H8C H 0.9306 0.5770 0.4572 0.090 Uiso 1 1 calc R
C9 C 1.0094(10) 0.8601(6) 0.4862(5) 0.0559(16) Uani 1 1 d U
H9A H 1.0862 0.8686 0.5373 0.084 Uiso 1 1 calc R
H9B H 0.9725 0.9211 0.4641 0.084 Uiso 1 1 calc R
H9C H 1.0552 0.8271 0.4442 0.084 Uiso 1 1 calc R
C10 C 0.7218(10) 0.9398(6) 0.5590(5) 0.0572(16) Uani 1 1 d U
H10A H 0.7718 0.9526 0.6169 0.086 Uiso 1 1 calc R
H10B H 0.6123 0.9529 0.5524 0.086 Uiso 1 1 calc R
H10C H 0.7664 0.9794 0.5208 0.086 Uiso 1 1 calc R
C11 C 0.3023(9) 0.7681(7) 0.3291(6) 0.066(2) Uani 1 1 d U
H11A H 0.2296 0.7360 0.2846 0.079 Uiso 1 1 calc R
H11B H 0.2432 0.7936 0.3699 0.079 Uiso 1 1 calc R
C12 C 0.3743(11) 0.8469(7) 0.2909(7) 0.076(3) Uani 1 1 d U
H12A H 0.3002 0.8986 0.2787 0.091 Uiso 1 1 calc R
H12B H 0.4005 0.8262 0.2372 0.091 Uiso 1 1 calc R
C13 C 0.6653(13) 0.9300(7) 0.2847(6) 0.073(3) Uani 1 1 d U
H13A H 0.6033 0.9719 0.2434 0.088 Uiso 1 1 calc R
H13B H 0.7545 0.9654 0.3143 0.088 Uiso 1 1 calc R
C14 C 0.7207(11) 0.8460(6) 0.2388(5) 0.060(2) Uani 1 1 d U
H14A H 0.8033 0.8668 0.2100 0.072 Uiso 1 1 calc R
H14B H 0.6352 0.8234 0.1956 0.072 Uiso 1 1 calc R
C21 C 0.9894(12) 0.9360(7) 0.8924(6) 0.0706(18) Uani 1 1 d U
C22 C 0.8455(11) 0.8869(7) 0.8946(6) 0.0654(18) Uani 1 1 d U
C23 C 0.8684(11) 0.8344(7) 0.9700(6) 0.0644(18) Uani 1 1 d U
C24 C 1.0246(12) 0.8484(7) 1.0145(6) 0.0708(19) Uani 1 1 d U
C25 C 1.0936(12) 0.9132(8) 0.9670(7) 0.0750(19) Uani 1 1 d U
C26 C 1.0092(12) 1.0055(8) 0.8253(7) 0.085(2) Uani 1 1 d U
H26A H 0.9822 1.0678 0.8422 0.127 Uiso 1 1 calc R
H26B H 0.9425 0.9885 0.7724 0.127 Uiso 1 1 calc R
H26C H 1.1157 1.0052 0.8178 0.127 Uiso 1 1 calc R
C27 C 0.6971(12) 0.8972(8) 0.8324(6) 0.0748(19) Uani 1 1 d U
H27A H 0.6390 0.9497 0.8488 0.112 Uiso 1 1 calc R
H27B H 0.6371 0.8400 0.8317 0.112 Uiso 1 1 calc R
H27C H 0.7193 0.9085 0.7764 0.112 Uiso 1 1 calc R
C28 C 0.7402(11) 0.7789(7) 0.9984(6) 0.0745(18) Uani 1 1 d U
H28A H 0.6865 0.8189 1.0323 0.112 Uiso 1 1 calc R
H28B H 0.7840 0.7255 1.0320 0.112 Uiso 1 1 calc R
H28C H 0.6681 0.7569 0.9492 0.112 Uiso 1 1 calc R
C29 C 1.0894(13) 0.8102(8) 1.1022(6) 0.0825(19) Uani 1 1 d U
H29A H 1.0731 0.8557 1.1445 0.124 Uiso 1 1 calc R
H29B H 1.1990 0.7985 1.1071 0.124 Uiso 1 1 calc R
H29C H 1.0374 0.7519 1.1108 0.124 Uiso 1 1 calc R
C30 C 1.2558(13) 0.9507(8) 0.9910(8) 0.087(2) Uani 1 1 d U
H30A H 1.2549 1.0082 1.0234 0.130 Uiso 1 1 calc R
H30B H 1.2964 0.9637 0.9402 0.130 Uiso 1 1 calc R
H30C H 1.3203 0.9043 1.0250 0.130 Uiso 1 1 calc R
C31 C 1.1397(11) 0.7482(8) 0.7145(6) 0.075(3) Uani 1 1 d U
H31A H 1.1333 0.6843 0.6913 0.091 Uiso 1 1 calc R
H31B H 1.1487 0.7915 0.6683 0.091 Uiso 1 1 calc R
C32 C 1.2800(14) 0.7556(13) 0.7796(7) 0.117(4) Uani 1 1 d U
H32A H 1.3319 0.8139 0.7686 0.141 Uiso 1 1 calc R
H32B H 1.3478 0.7038 0.7700 0.141 Uiso 1 1 calc R
C33 C 1.2994(14) 0.6306(10) 0.9068(8) 0.116(4) Uani 1 1 d DU
H33A H 1.2960 0.5989 0.8523 0.140 Uiso 1 1 calc R
H33B H 1.4043 0.6225 0.9392 0.140 Uiso 1 1 calc R
C34 C 1.2003(11) 0.5820(8) 0.9495(6) 0.079(3) Uani 1 1 d DU
H34A H 1.2509 0.5747 1.0088 0.095 Uiso 1 1 calc R
H34B H 1.1834 0.5189 0.9251 0.095 Uiso 1 1 calc R

loop_
_atom_site_aniso_label
_atom_site_aniso_U_11
_atom_site_aniso_U_22
_atom_site_aniso_U_33
_atom_site_aniso_U_23
_atom_site_aniso_U_13
_atom_site_aniso_U_12
Fe1 0.0349(5) 0.0288(5) 0.0346(4) 0.0018(4) 0.0049(4) 0.0002(4)
Fe2 0.0573(7) 0.0405(6) 0.0513(6) -0.0078(5) 0.0074(5) -0.0044(6)
Fe3 0.0336(5) 0.0425(6) 0.0406(5) -0.0107(4) 0.0047(4) -0.0012(4)
Fe4 0.0339(5) 0.0403(6) 0.0454(5) -0.0043(5) 0.0036(4) -0.0011(5)
S1 0.0422(10) 0.0506(12) 0.0507(11) 0.0044(9) 0.0082(8) -0.0094(9)
S2 0.0462(10) 0.0504(12) 0.0477(9) -0.0075(9) 0.0152(8) -0.0026(9)
S3 0.0518(11) 0.0383(11) 0.0492(10) 0.0032(8) 0.0026(8) 0.0092(9)
S4 0.0689(12) 0.0405(11) 0.0401(9) -0.0002(8) 0.0095(8) 0.0009(9)
S5 0.0583(11) 0.0523(12) 0.0412(9) 0.0023(9) 0.0055(8) 0.0035(10)
S6 0.0331(10) 0.0647(15) 0.1181(19) -0.0409(14) 0.0163(11) -0.0060(10)
Cl1 0.108(2) 0.0393(13) 0.1000(19) -0.0098(12) 0.0222(15) 0.0119(12)
Cl2 0.118(2) 0.083(2) 0.0544(12) -0.0121(13) -0.0132(13) -0.0225(17)
Cl3 0.0537(11) 0.0518(13) 0.0785(13) -0.0199(11) 0.0099(10) 0.0066(10)
Cl4 0.0360(9) 0.0683(15) 0.0826(14) -0.0141(11) 0.0124(9) -0.0021(9)
C1 0.052(3) 0.054(3) 0.039(3) 0.002(3) 0.006(2) 0.004(3)
C2 0.054(3) 0.046(3) 0.044(3) 0.009(3) -0.001(3) -0.007(3)
C3 0.051(3) 0.045(3) 0.050(3) 0.000(3) -0.007(3) -0.001(3)
C4 0.047(3) 0.042(3) 0.051(3) 0.000(3) 0.003(3) -0.003(3)
C5 0.054(3) 0.048(3) 0.042(3) -0.005(3) -0.001(3) 0.003(3)
C6 0.062(3) 0.065(3) 0.053(3) 0.003(3) 0.011(3) -0.003(3)
C7 0.065(3) 0.051(3) 0.056(3) 0.016(3) -0.007(3) -0.010(3)
C8 0.057(3) 0.052(3) 0.064(3) 0.000(3) -0.008(3) 0.007(3)
C9 0.055(3) 0.050(3) 0.061(3) -0.002(3) 0.005(3) -0.006(3)
C10 0.062(3) 0.053(3) 0.055(3) -0.006(3) 0.005(3) 0.003(3)
C11 0.033(4) 0.089(7) 0.071(5) 0.008(5) 0.000(4) 0.009(4)
C12 0.056(5) 0.072(6) 0.090(6) 0.015(5) -0.010(5) 0.015(4)
C13 0.082(6) 0.059(6) 0.076(6) 0.015(5) 0.010(5) 0.001(5)
C14 0.081(6) 0.060(5) 0.043(4) 0.005(4) 0.022(4) -0.018(4)
C21 0.080(4) 0.062(4) 0.074(4) -0.026(3) 0.024(3) 0.007(3)
C22 0.063(4) 0.069(4) 0.067(3) -0.022(3) 0.017(3) 0.016(3)
C23 0.064(4) 0.066(4) 0.065(3) -0.026(3) 0.017(3) 0.008(3)
C24 0.071(4) 0.073(4) 0.063(4) -0.036(3) 0.000(3) 0.018(3)
C25 0.064(4) 0.070(4) 0.088(4) -0.037(3) 0.008(3) 0.003(3)
C26 0.090(4) 0.072(4) 0.093(4) -0.018(3) 0.019(3) 0.003(3)
C27 0.072(4) 0.070(4) 0.078(4) -0.022(3) 0.004(3) 0.022(3)
C28 0.073(4) 0.078(4) 0.077(3) -0.022(3) 0.026(3) 0.009(3)
C29 0.084(4) 0.087(4) 0.073(3) -0.028(3) 0.003(3) 0.013(3)
C30 0.083(4) 0.079(4) 0.096(4) -0.039(3) 0.010(3) 0.003(3)
C31 0.088(6) 0.083(6) 0.069(5) -0.025(5) 0.052(5) -0.025(5)
C32 0.090(7) 0.184(10) 0.094(6) 0.046(7) 0.058(5) 0.057(7)
C33 0.109(7) 0.141(9) 0.115(7) 0.060(7) 0.060(6) 0.062(7)
C34 0.067(6) 0.086(7) 0.075(6) -0.002(5) -0.013(5) 0.033(5)

loop_
_atom_type_symbol
_atom_type_description
_atom_type_scat_dispersion_real
_atom_type_scat_dispersion_imag
_atom_type_scat_source
C C 0.0033 0.0016 'International Tables Vol C Tables 4.2.6.8 and 6.1.1.4'
H H 0.0000 0.0000 'International Tables Vol C Tables 4.2.6.8 and 6.1.1.4'
S S 0.1246 0.1234 'International Tables Vol C Tables 4.2.6.8 and 6.1.1.4'
Fe Fe 0.3463 0.8444 'International Tables Vol C Tables 4.2.6.8 and 6.1.1.4'
Cl Cl 0.1484 0.1585 'International Tables Vol C Tables 4.2.6.8 and 6.1.1.4'

loop_
_geom_angle_atom_site_label_1
_geom_angle_atom_site_label_2
_geom_angle_atom_site_label_3
_geom_angle
C2 Fe1 C3 38.7(3)
C2 Fe1 C1 40.4(3)
C3 Fe1 C1 65.3(3)
C2 Fe1 C4 66.0(3)
C3 Fe1 C4 39.4(3)
C1 Fe1 C4 64.8(3)
C2 Fe1 C5 65.7(3)
C3 Fe1 C5 64.8(3)
C1 Fe1 C5 37.8(3)
C4 Fe1 C5 38.5(3)
C2 Fe1 S3 147.7(2)
C3 Fe1 S3 147.7(2)
C1 Fe1 S3 107.6(2)
C4 Fe1 S3 108.3(2)
C5 Fe1 S3 90.0(2)
C2 Fe1 S2 122.6(2)
C3 Fe1 S2 91.0(2)
C1 Fe1 S2 155.3(2)
C4 Fe1 S2 92.8(2)
C5 Fe1 S2 126.9(2)
S3 Fe1 S2 88.64(8)
C2 Fe1 S1 90.0(2)
C3 Fe1 S1 122.7(2)
C1 Fe1 S1 92.9(2)
C4 Fe1 S1 155.1(2)
C5 Fe1 S1 126.5(2)
S3 Fe1 S1 88.19(8)
S2 Fe1 S1 106.45(8)
C2 Fe1 Fe2 104.1(2)
C3 Fe1 Fe2 105.0(2)
C1 Fe1 Fe2 135.7(2)
C4 Fe1 Fe2 135.4(2)
C5 Fe1 Fe2 169.1(2)
S3 Fe1 Fe2 100.92(6)
S2 Fe1 Fe2 54.47(6)
S1 Fe1 Fe2 54.35(6)
Cl1 Fe2 Cl2 114.13(11)
Cl1 Fe2 S1 109.00(10)
Cl2 Fe2 S1 111.78(10)
Cl1 Fe2 S2 114.16(10)
Cl2 Fe2 S2 106.66(10)
S1 Fe2 S2 100.30(8)
Cl1 Fe2 Fe1 112.89(8)
Cl2 Fe2 Fe1 132.97(9)
S1 Fe2 Fe1 51.25(5)
S2 Fe2 Fe1 51.16(5)
C23 Fe3 C24 39.7(4)
C23 Fe3 C22 38.4(4)
C24 Fe3 C22 65.6(4)
C23 Fe3 C21 64.8(4)
C24 Fe3 C21 64.6(4)
C22 Fe3 C21 39.4(4)
C23 Fe3 C25 64.2(4)
C24 Fe3 C25 38.0(4)
C22 Fe3 C25 64.4(4)
C21 Fe3 C25 37.7(4)
C23 Fe3 S6 147.4(3)
C24 Fe3 S6 107.9(3)
C22 Fe3 S6 148.5(3)
C21 Fe3 S6 109.2(3)
C25 Fe3 S6 91.2(3)
C23 Fe3 S4 122.4(3)
C24 Fe3 S4 154.9(3)
C22 Fe3 S4 90.2(3)
C21 Fe3 S4 92.7(3)
C25 Fe3 S4 126.3(3)
S6 Fe3 S4 89.07(10)
C23 Fe3 S5 90.6(3)
C24 Fe3 S5 92.6(3)
C22 Fe3 S5 122.3(3)
C21 Fe3 S5 154.5(3)
C25 Fe3 S5 126.9(3)
S6 Fe3 S5 87.88(10)
S4 Fe3 S5 106.75(8)
C23 Fe3 Fe4 105.9(3)
C24 Fe3 Fe4 136.1(3)
C22 Fe3 Fe4 105.6(3)
C21 Fe3 Fe4 136.0(3)
C25 Fe3 Fe4 169.3(3)
S6 Fe3 Fe4 99.44(7)
S4 Fe3 Fe4 54.39(6)
S5 Fe3 Fe4 54.21(6)
Cl4 Fe4 Cl3 107.95(9)
Cl4 Fe4 S5 110.73(9)
Cl3 Fe4 S5 110.94(9)
Cl4 Fe4 S4 116.16(9)
Cl3 Fe4 S4 109.00(9)
S5 Fe4 S4 101.98(8)
Cl4 Fe4 Fe3 118.19(7)
Cl3 Fe4 Fe3 133.84(7)
S5 Fe4 Fe3 51.92(6)
S4 Fe4 Fe3 51.75(5)
C11 S1 Fe1 106.1(3)
C11 S1 Fe2 108.7(3)
Fe1 S1 Fe2 74.40(7)
C14 S2 Fe1 106.0(3)
C14 S2 Fe2 106.5(3)
Fe1 S2 Fe2 74.36(7)
C13 S3 C12 101.8(5)
C13 S3 Fe1 105.8(3)
C12 S3 Fe1 105.5(3)
C31 S4 Fe3 106.0(3)
C31 S4 Fe4 106.0(4)
Fe3 S4 Fe4 73.85(7)
C34 S5 Fe3 107.7(4)
C34 S5 Fe4 106.6(3)
Fe3 S5 Fe4 73.87(7)
C32 S6 C33 99.7(7)
C32 S6 Fe3 106.5(4)
C33 S6 Fe3 105.6(4)
C5 C1 C2 108.2(7)
C5 C1 C6 127.3(8)
C2 C1 C6 124.3(8)
C5 C1 Fe1 72.1(4)
C2 C1 Fe1 68.7(4)
C6 C1 Fe1 128.3(5)
C3 C2 C1 106.0(7)
C3 C2 C7 128.5(8)
C1 C2 C7 125.0(7)
C3 C2 Fe1 70.2(4)
C1 C2 Fe1 70.9(4)
C7 C2 Fe1 129.5(6)
C2 C3 C4 109.9(8)
C2 C3 C8 124.7(8)
C4 C3 C8 125.3(8)
C2 C3 Fe1 71.1(4)
C4 C3 Fe1 71.4(5)
C8 C3 Fe1 126.9(5)
C5 C4 C3 107.2(7)
C5 C4 C9 126.7(7)
C3 C4 C9 125.9(7)
C5 C4 Fe1 72.2(4)
C3 C4 Fe1 69.2(4)
C9 C4 Fe1 127.9(5)
C1 C5 C4 108.7(7)
C1 C5 C10 126.7(8)
C4 C5 C10 124.4(7)
C1 C5 Fe1 70.0(4)
C4 C5 Fe1 69.3(4)
C10 C5 Fe1 130.1(6)
C12 C11 S1 113.6(6)
C11 C12 S3 111.9(6)
C14 C13 S3 110.2(6)
C13 C14 S2 113.0(6)
C22 C21 C25 107.6(9)
C22 C21 C26 123.7(10)
C25 C21 C26 128.4(10)
C22 C21 Fe3 69.5(5)
C25 C21 Fe3 71.9(6)
C26 C21 Fe3 128.8(7)
C23 C22 C21 106.9(9)
C23 C22 C27 126.4(10)
C21 C22 C27 126.4(10)
C23 C22 Fe3 69.9(5)
C21 C22 Fe3 71.0(5)
C27 C22 Fe3 128.1(6)
C22 C23 C24 108.9(9)
C22 C23 C28 122.8(9)
C24 C23 C28 128.2(10)
C22 C23 Fe3 71.6(5)
C24 C23 Fe3 70.5(5)
C28 C23 Fe3 127.1(6)
C25 C24 C23 106.9(9)
C25 C24 C29 127.8(9)
C23 C24 C29 124.7(10)
C25 C24 Fe3 73.0(6)
C23 C24 Fe3 69.9(5)
C29 C24 Fe3 128.8(7)
C24 C25 C21 109.6(9)
C24 C25 C30 125.3(10)
C21 C25 C30 125.1(11)
C24 C25 Fe3 69.0(5)
C21 C25 Fe3 70.4(5)
C30 C25 Fe3 125.8(7)
C32 C31 S4 114.6(6)
C31 C32 S6 121.5(8)
C34 C33 S6 120.5(9)
C33 C34 S5 114.8(8)

loop_
_geom_bond_atom_site_label_1
_geom_bond_atom_site_label_2
_geom_bond_distance
Fe1 C2 2.109(7)
Fe1 C3 2.097(7)
Fe1 C1 2.138(7)
Fe1 C4 2.126(7)
Fe1 C5 2.165(7)
Fe1 S3 2.227(2)
Fe1 S2 2.242(2)
Fe1 S1 2.245(2)
Fe1 Fe2 2.7722(14)
Fe2 Cl1 2.247(3)
Fe2 Cl2 2.263(2)
Fe2 S1 2.339(2)
Fe2 S2 2.343(2)
Fe3 C23 2.102(9)
Fe3 C24 2.111(9)
Fe3 C22 2.124(9)
Fe3 C21 2.144(10)
Fe3 C25 2.163(10)
Fe3 S6 2.231(2)
Fe3 S4 2.239(2)
Fe3 S5 2.244(2)
Fe3 Fe4 2.7389(14)
Fe4 Cl4 2.264(2)
Fe4 Cl3 2.272(2)
Fe4 S5 2.313(2)
Fe4 S4 2.318(2)
S1 C11 1.824(8)
S2 C14 1.824(9)
S3 C13 1.811(10)
S3 C12 1.816(10)
S4 C31 1.813(9)
S5 C34 1.813(9)
S6 C32 1.693(11)
S6 C33 1.791(13)
C1 C5 1.395(12)
C1 C2 1.465(12)
C1 C6 1.512(11)
C2 C3 1.394(12)
C2 C7 1.482(11)
C3 C4 1.426(11)
C3 C8 1.513(12)
C4 C5 1.415(11)
C4 C9 1.515(11)
C5 C10 1.490(11)
C11 C12 1.463(14)
C13 C14 1.516(13)
C21 C22 1.440(14)
C21 C25 1.391(14)
C21 C26 1.482(14)
C22 C23 1.392(14)
C22 C27 1.484(13)
C23 C24 1.429(13)
C23 C28 1.503(13)
C24 C25 1.393(16)
C24 C29 1.503(14)
C25 C30 1.493(15)
C31 C32 1.453(15)
C33 C34 1.379(9)
